data_4339144
loop_
_publ_author_name
'Fedin, Matvey'
'Veber, Sergey'
'Gromov, Igor'
'Maryunina, Ksenia'
'Fokin, Sergey'
'Romanenko, Galina'
'Sagdeev, Renad'
'Ovcharenko, Victor'
'Bagryanskaya, Elena'

_publ_section_title
;
 Thermally induced spin transitions in nitroxide-copper(II)-nitroxide spin
 triads studied by EPR.
;
_journal_issue 26
_journal_name_full 'Inorganic chemistry'
_journal_page_first 11405
_journal_page_last 11415
_journal_paper_doi 10.1021/ic7014385
_journal_volume 46
_journal_year 2007
_chemical_formula_sum 'C23 H23 Cu F12 N4 O6'
_chemical_formula_weight 742.99
_chemical_name_systematic
; 
 ? 
;
_space_group_IT_number 15
_symmetry_cell_setting monoclinic
_symmetry_space_group_name_Hall '-C 2yc'
_symmetry_space_group_name_H-M 'C 1 2/c 1'
_atom_sites_solution_hydrogens geom
_atom_sites_solution_primary direct
_atom_sites_solution_secondary difmap
_audit_creation_method SHELXL-97
_cell_angle_alpha 90.00
_cell_angle_beta 125.8920(10)
_cell_angle_gamma 90.00
_cell_formula_units_Z 8
_cell_length_a 30.550(2)
_cell_length_b 9.5949(7)
_cell_length_c 25.8807(19)
_cell_measurement_reflns_used 5323
_cell_measurement_temperature 232(2)
_cell_measurement_theta_max 23.05
_cell_measurement_theta_min 2.28
_cell_volume 6145.8(8)
_computing_cell_refinement 'Bruker SMART'
_computing_data_collection 'Bruker SMART'
_computing_data_reduction 'Bruker SAINT'
_computing_molecular_graphics 'Bruker SHELXTL'
_computing_publication_material 'Bruker SHELXTL'
_computing_structure_refinement 'SHELXL-97 (Sheldrick, 1997)'
_computing_structure_solution 'SHELXS-97 (Sheldrick, 1990)'
_diffrn_ambient_temperature 232(2)
_diffrn_measured_fraction_theta_full 0.997
_diffrn_measured_fraction_theta_max 0.997
_diffrn_measurement_device_type 'CCD area detector'
_diffrn_measurement_method 'phi and omega scans'
_diffrn_radiation_monochromator graphite
_diffrn_radiation_source 'fine-focus sealed tube'
_diffrn_radiation_type MoK\a
_diffrn_radiation_wavelength 0.71073
_diffrn_reflns_av_R_equivalents 0.0657
_diffrn_reflns_av_sigmaI/netI 0.0472
_diffrn_reflns_limit_h_max 33
_diffrn_reflns_limit_h_min -25
_diffrn_reflns_limit_k_max 10
_diffrn_reflns_limit_k_min -10
_diffrn_reflns_limit_l_max 23
_diffrn_reflns_limit_l_min -28
_diffrn_reflns_number 12828
_diffrn_reflns_theta_full 23.29
_diffrn_reflns_theta_max 23.29
_diffrn_reflns_theta_min 1.94
_exptl_absorpt_coefficient_mu 0.827
_exptl_absorpt_correction_type none
_exptl_crystal_density_diffrn 1.606
_exptl_crystal_density_meas 0
_exptl_crystal_density_method 'not measured'
_exptl_crystal_F_000 2992
_refine_diff_density_max 1.008
_refine_diff_density_min -0.600
_refine_diff_density_rms 0.089
_refine_ls_extinction_coef 0.00000(8)
_refine_ls_extinction_expression Fc^*^=kFc[1+0.001xFc^2^\l^3^/sin(2\q)]^-1/4^
_refine_ls_extinction_method SHELXL
_refine_ls_goodness_of_fit_ref 1.019
_refine_ls_hydrogen_treatment mixed
_refine_ls_matrix_type full
_refine_ls_number_parameters 562
_refine_ls_number_reflns 4423
_refine_ls_number_restraints 3
_refine_ls_restrained_S_all 1.025
_refine_ls_R_factor_all 0.0672
_refine_ls_R_factor_gt 0.0584
_refine_ls_shift/su_max 3.035
_refine_ls_shift/su_mean 0.042
_refine_ls_structure_factor_coef Fsqd
_refine_ls_weighting_details 'calc w=1/[\s^2^(Fo^2^)+(0.1338P)^2^+0.0000P] where P=(Fo^2^+2Fc^2^)/3'
_refine_ls_weighting_scheme calc
_refine_ls_wR_factor_gt 0.1637
_refine_ls_wR_factor_ref 0.1727
_reflns_number_gt 3588
_reflns_number_total 4423
_reflns_threshold_expression >2sigma(I)
_cod_data_source_file ic7014385-file002.cif
_cod_data_source_block 232
_cod_depositor_comments
;
The following automatic conversions were performed:

'_symmetry_cell_setting' value 'Monoclinic' changed to 'monoclinic'
according to
/usr/data/users/saulius/automatic-downloads/retrospective/ACS/lib/dictionaries/cif_core.dic
dictionary named 'cif_core.dic' version 2.4.2 from 2011-04-26.

Automatic conversion script
Id: cif_fix_values 2281 2013-09-26 08:29:07Z andrius 
;
_cod_original_cell_volume 6145.9(8)
_cod_original_sg_symbol_H-M C2/c
_cod_database_code 4339144

loop_
_symmetry_equiv_pos_as_xyz
'x, y, z'
'-x, y, -z+1/2'
'x+1/2, y+1/2, z'
'-x+1/2, y+1/2, -z+1/2'
'-x, -y, -z'
'x, -y, z-1/2'
'-x+1/2, -y+1/2, -z'
'x+1/2, -y+1/2, z-1/2'

loop_
_atom_site_label
_atom_site_type_symbol
_atom_site_fract_x
_atom_site_fract_y
_atom_site_fract_z
_atom_site_U_iso_or_equiv
_atom_site_adp_type
_atom_site_occupancy
_atom_site_symmetry_multiplicity
_atom_site_calc_flag
_atom_site_refinement_flags
Cu1 Cu 0.0000 0.0000 0.0000 0.04379(14) Uani 1 2 d S
O1 O -0.00875(8) -0.0996(2) -0.07546(10) 0.0611(6) Uani 1 1 d .
C1 C -0.01655(16) -0.2781(5) -0.13976(19) 0.0892(13) Uani 1 1 d .
F1 F -0.0391(2) -0.4108(6) -0.1656(3) 0.1036(19) Uani 0.50 1 d P
F2 F 0.03189(19) -0.3093(8) -0.1125(3) 0.104(2) Uani 0.50 1 d P
F3 F -0.0344(2) -0.1758(7) -0.1884(3) 0.118(2) Uani 0.50 1 d P
F1A F -0.0404(4) -0.2186(10) -0.1878(3) 0.142(4) Uani 0.50 1 d P
F2A F -0.0385(5) -0.3841(14) -0.1581(6) 0.252(4) Uani 0.50 1 d P
F3A F 0.0378(3) -0.2831(11) -0.1179(4) 0.136(3) Uani 0.50 1 d P
C2 C -0.02375(12) -0.2219(4) -0.09020(14) 0.0589(9) Uani 1 1 d .
C3 C -0.04534(13) -0.3078(4) -0.06815(17) 0.0686(10) Uani 1 1 d .
H3A H -0.0537(12) -0.393(4) -0.0886(15) 0.074(11) Uiso 1 1 d .
C4 C -0.05100(11) -0.2664(3) -0.02135(16) 0.0593(9) Uani 1 1 d .
C5 C -0.07590(15) -0.3691(4) 0.0000(2) 0.0858(11) Uani 1 1 d .
F4 F -0.0661(2) -0.4961(7) 0.0001(3) 0.115(3) Uani 0.50 1 d P
F5 F -0.13440(19) -0.3668(8) -0.0545(4) 0.147(3) Uani 0.50 1 d P
F6 F -0.0728(2) -0.3396(7) 0.0446(3) 0.1472(18) Uani 0.50 1 d P
F4A F -0.0358(3) -0.3832(7) 0.0693(3) 0.132(3) Uani 0.50 1 d P
F5A F -0.0764(3) -0.4984(5) -0.0190(3) 0.0888(18) Uani 0.50 1 d P
F6A F -0.11707(19) -0.3341(6) -0.0081(3) 0.1099(18) Uani 0.50 1 d P
O2 O -0.03926(7) -0.1523(2) 0.00640(9) 0.0568(6) Uani 1 1 d .
Cu2 Cu 0.2500 0.2500 0.0000 0.04834(14) Uani 1 2 d S
O3 O 0.25706(7) 0.0919(2) -0.04261(8) 0.0505(5) Uani 1 1 d .
C6 C 0.28041(18) -0.1292(4) -0.05766(18) 0.0905(12) Uani 1 1 d .
F7 F 0.2588(3) -0.0955(6) -0.1119(2) 0.164(3) Uani 0.50 1 d P
F8 F 0.26942(16) -0.2460(5) -0.0452(2) 0.0852(14) Uani 0.50 1 d P
F9 F 0.33678(15) -0.1639(5) -0.0348(2) 0.0883(13) Uani 0.50 1 d P
F7A F 0.2190(3) -0.1489(6) -0.1055(3) 0.128(2) Uani 0.50 1 d P
F8A F 0.2873(4) -0.2462(7) -0.0329(4) 0.178(5) Uani 0.50 1 d P
F9A F 0.2928(2) -0.1108(8) -0.0910(3) 0.1432(19) Uani 0.50 1 d P
C7 C 0.28636(13) -0.0098(3) -0.01425(15) 0.0593(8) Uani 1 1 d .
C8 C 0.32321(16) -0.0298(4) 0.05111(16) 0.0758(10) Uani 1 1 d .
H8A H 0.3317(15) -0.110(5) 0.0641(19) 0.099(14) Uiso 1 1 d .
C9 C 0.33180(11) 0.0670(4) 0.09505(14) 0.0580(8) Uani 1 1 d .
C10 C 0.37271(17) 0.0342(5) 0.1657(2) 0.0888(14) Uani 1 1 d .
F10 F 0.3503(2) 0.0085(11) 0.1918(3) 0.169(4) Uani 0.50 1 d P
F11 F 0.4079(2) -0.0535(7) 0.1788(3) 0.120(2) Uani 0.50 1 d P
F12 F 0.4060(3) 0.1500(8) 0.1972(3) 0.123(3) Uani 0.50 1 d P
F10A F 0.3629(4) 0.0810(12) 0.2006(3) 0.195(4) Uani 0.50 1 d P
F11A F 0.3827(4) -0.1009(9) 0.1768(3) 0.168(4) Uani 0.50 1 d P
F12A F 0.4170(4) 0.0783(15) 0.1836(4) 0.201(6) Uani 0.50 1 d P
O4 O 0.30916(7) 0.1830(2) 0.08472(9) 0.0553(5) Uani 1 1 d .
O01 O 0.24688(10) 0.0058(3) 0.20387(13) 0.0824(9) Uani 1 1 d .
N1 N 0.20020(10) -0.0443(3) 0.17902(12) 0.0605(7) Uani 1 1 d .
C01 C 0.18016(12) -0.0805(4) 0.21873(14) 0.0604(9) Uani 1 1 d .
C011 C 0.16483(15) 0.0582(4) 0.23302(17) 0.0787(11) Uani 1 1 d .
H01A H 0.1969 0.1048 0.2669 0.116(16) Uiso 1 1 calc R
H01B H 0.1413 0.0415 0.2456 0.29(5) Uiso 1 1 calc R
H01C H 0.1466 0.1156 0.1955 0.101(14) Uiso 1 1 calc R
C012 C 0.22422(16) -0.1525(4) 0.27948(17) 0.0797(12) Uani 1 1 d .
H01D H 0.2538 -0.0892 0.3051 0.084(12) Uiso 1 1 calc R
H01E H 0.2366 -0.2325 0.2692 0.114(17) Uiso 1 1 calc R
H01F H 0.2103 -0.1815 0.3027 0.113(16) Uiso 1 1 calc R
C02 C 0.13117(12) -0.1720(4) 0.17030(13) 0.0564(8) Uani 1 1 d .
C021 C 0.08314(13) -0.1621(5) 0.17342(16) 0.0751(11) Uani 1 1 d .
H02A H 0.0672 -0.2526 0.1664 0.25(4) Uiso 1 1 calc R
H02B H 0.0569 -0.0989 0.1412 0.51(11) Uiso 1 1 calc R
H02C H 0.0950 -0.1285 0.2147 2.0(11) Uiso 1 1 calc R
C022 C 0.14610(15) -0.3244(4) 0.17027(17) 0.0735(11) Uani 1 1 d .
H02D H 0.1137 -0.3781 0.1431 0.116(16) Uiso 1 1 calc R
H02E H 0.1660 -0.3607 0.2129 0.15(2) Uiso 1 1 calc R
H02F H 0.1679 -0.3300 0.1548 0.14(2) Uiso 1 1 calc R
N2 N 0.11777(9) -0.1110(3) 0.10922(11) 0.0522(6) Uani 1 1 d .
O02 O 0.07215(7) -0.1388(2) 0.05469(9) 0.0552(6) Uani 1 1 d .
C03 C 0.16031(11) -0.0513(3) 0.11644(13) 0.0510(8) Uani 1 1 d .
C04 C 0.16264(11) -0.0007(3) 0.06613(14) 0.0495(8) Uani 1 1 d .
C05 C 0.12466(12) -0.0202(4) 0.00149(15) 0.0577(8) Uani 1 1 d .
H05A H 0.0906(11) -0.068(3) -0.0227(13) 0.056(9) Uiso 1 1 d .
N3 N 0.14288(10) 0.0432(3) -0.02788(12) 0.0633(7) Uani 1 1 d D
C31 C 0.11884(18) 0.0455(8) -0.09416(18) 0.129(2) Uani 1 1 d D
H31A H 0.1424 0.0983 -0.1005 0.19(3) Uiso 1 1 calc R
H31B H 0.1181 -0.0495 -0.1075 0.20(3) Uiso 1 1 calc R
C32 C 0.0684(3) 0.0983(13) -0.1338(3) 0.207(4) Uani 1 1 d D
H32A H 0.0657 0.1985 -0.1397 2.0(12) Uiso 1 1 calc R
H32B H 0.0412 0.0598 -0.1298 2.0(11) Uiso 1 1 calc R
C33 C 0.0807(6) 0.015(2) -0.1737(7) 0.936(19) Uani 1 1 d D
H33A H 0.0497 0.0164 -0.2175 0.095(13) Uiso 1 1 calc R
H33B H 0.0892 -0.0790 -0.1586 0.50(11) Uiso 1 1 calc R
H33C H 0.1109 0.0565 -0.1704 0.30(5) Uiso 1 1 calc R
N4 N 0.19162(9) 0.1058(3) 0.01360(12) 0.0577(7) Uani 1 1 d .
C06 C 0.20354(11) 0.0790(4) 0.07038(15) 0.0567(8) Uani 1 1 d .
H06A H 0.2386(13) 0.119(4) 0.1132(17) 0.080(11) Uiso 1 1 d .

loop_
_atom_site_aniso_label
_atom_site_aniso_U_11
_atom_site_aniso_U_22
_atom_site_aniso_U_33
_atom_site_aniso_U_23
_atom_site_aniso_U_13
_atom_site_aniso_U_12
Cu1 0.0406(2) 0.0462(3) 0.0425(2) -0.00214(18) 0.02325(17) -0.00532(19)
O1 0.0545(10) 0.0600(14) 0.0615(11) 0.0060(10) 0.0300(8) -0.0003(10)
C1 0.098(2) 0.092(3) 0.079(2) -0.017(2) 0.0533(19) -0.013(2)
F1 0.148(3) 0.089(4) 0.092(2) -0.055(2) 0.080(2) -0.044(3)
F2 0.098(2) 0.126(5) 0.125(3) 0.010(3) 0.086(2) 0.029(3)
F3 0.204(3) 0.095(4) 0.114(3) 0.025(3) 0.127(2) 0.021(3)
F1A 0.203(7) 0.135(7) 0.075(3) 0.036(3) 0.074(4) 0.037(5)
F2A 0.419(9) 0.208(8) 0.283(6) -0.186(5) 0.293(5) -0.166(7)
F3A 0.117(3) 0.190(8) 0.149(4) -0.064(4) 0.105(3) -0.046(4)
C2 0.0479(14) 0.062(2) 0.0530(15) -0.0023(14) 0.0221(12) -0.0001(15)
C3 0.0688(16) 0.056(2) 0.0849(19) -0.0131(17) 0.0474(15) -0.0103(17)
C4 0.0452(13) 0.053(2) 0.0786(19) 0.0010(15) 0.0357(13) -0.0004(13)
C5 0.1021(19) 0.053(2) 0.132(3) 0.000(2) 0.0851(19) -0.0013(19)
F4 0.118(3) 0.084(4) 0.159(4) 0.046(3) 0.089(3) 0.036(3)
F5 0.070(2) 0.143(5) 0.208(6) 0.036(4) 0.069(3) -0.021(3)
F6 0.252(3) 0.111(4) 0.198(4) -0.052(3) 0.198(3) -0.079(4)
F4A 0.157(5) 0.110(4) 0.098(3) 0.030(3) 0.058(3) -0.035(4)
F5A 0.142(4) 0.037(3) 0.129(3) -0.019(2) 0.103(3) -0.030(2)
F6A 0.096(2) 0.069(3) 0.219(5) 0.024(3) 0.122(2) 0.009(2)
O2 0.0510(9) 0.0499(13) 0.0748(11) 0.0010(9) 0.0399(8) -0.0007(9)
Cu2 0.0554(2) 0.0449(3) 0.0540(2) -0.00198(19) 0.03732(19) 0.0065(2)
O3 0.0624(8) 0.0481(12) 0.0569(9) 0.0006(8) 0.0438(7) 0.0074(9)
C6 0.152(2) 0.064(2) 0.0784(19) 0.0144(17) 0.0809(18) 0.041(2)
F7 0.300(6) 0.107(4) 0.055(2) 0.017(2) 0.088(3) 0.110(4)
F8 0.1146(19) 0.076(3) 0.116(2) -0.041(2) 0.0959(17) -0.052(2)
F9 0.0996(19) 0.063(3) 0.135(3) -0.033(2) 0.0875(19) 0.000(2)
F7A 0.147(4) 0.093(4) 0.133(4) -0.054(3) 0.076(3) -0.014(3)
F8A 0.319(10) 0.058(4) 0.119(5) 0.003(3) 0.107(6) 0.053(5)
F9A 0.238(3) 0.133(5) 0.184(3) -0.054(3) 0.194(3) -0.042(4)
C7 0.0886(16) 0.0434(19) 0.0724(16) 0.0033(13) 0.0621(13) 0.0098(14)
C8 0.113(2) 0.063(2) 0.0700(17) 0.0182(16) 0.0638(15) 0.0334(19)
C9 0.0614(14) 0.065(2) 0.0581(14) 0.0041(14) 0.0410(12) 0.0101(16)
C10 0.086(2) 0.098(3) 0.072(2) 0.010(2) 0.0401(19) 0.025(2)
F10 0.115(3) 0.335(11) 0.088(3) 0.093(4) 0.076(2) 0.054(5)
F11 0.121(3) 0.126(4) 0.084(3) 0.018(3) 0.044(3) 0.083(3)
F12 0.110(4) 0.134(5) 0.079(3) -0.020(3) 0.028(3) 0.001(4)
F10A 0.228(6) 0.260(9) 0.051(3) 0.002(4) 0.056(4) 0.151(7)
F11A 0.260(10) 0.107(5) 0.082(3) 0.038(3) 0.069(5) 0.035(6)
F12A 0.121(6) 0.274(14) 0.097(5) 0.040(7) 0.002(5) -0.002(8)
O4 0.0582(9) 0.0535(13) 0.0588(10) -0.0022(9) 0.0369(8) 0.0051(10)
O01 0.0623(12) 0.088(2) 0.0787(15) 0.0000(13) 0.0311(11) -0.0182(12)
N1 0.0607(13) 0.0544(16) 0.0633(13) -0.0023(12) 0.0346(11) -0.0070(13)
C01 0.0714(16) 0.055(2) 0.0551(15) -0.0007(13) 0.0376(13) 0.0003(16)
C011 0.101(2) 0.068(2) 0.0745(19) -0.0094(18) 0.0552(17) -0.003(2)
C012 0.087(2) 0.076(3) 0.0608(18) 0.0064(18) 0.0347(17) -0.001(2)
C02 0.0687(15) 0.060(2) 0.0481(13) 0.0019(13) 0.0387(12) -0.0029(15)
C021 0.0770(16) 0.100(3) 0.0670(16) 0.0158(17) 0.0524(13) 0.001(2)
C022 0.091(2) 0.057(2) 0.0690(19) -0.0007(17) 0.0455(17) -0.0079(19)
N2 0.0594(11) 0.0502(15) 0.0527(11) -0.0012(10) 0.0360(9) -0.0067(11)
O02 0.0545(9) 0.0595(13) 0.0536(10) -0.0044(9) 0.0328(8) -0.0093(9)
C03 0.0583(13) 0.0459(17) 0.0564(14) -0.0023(13) 0.0379(11) -0.0018(14)
C04 0.0505(13) 0.0473(19) 0.0577(15) -0.0010(12) 0.0356(11) -0.0007(12)
C05 0.0616(14) 0.063(2) 0.0660(15) -0.0115(14) 0.0470(12) -0.0143(15)
N3 0.0698(12) 0.0747(18) 0.0629(12) -0.0140(13) 0.0486(10) -0.0183(14)
C31 0.126(2) 0.213(6) 0.0593(19) -0.022(3) 0.0596(19) -0.086(3)
C32 0.209(5) 0.337(13) 0.118(4) 0.018(5) 0.120(4) 0.034(7)
C33 1.499(15) 1.17(6) 0.819(14) -0.61(2) 1.061(11) -0.90(3)
N4 0.0623(11) 0.0616(17) 0.0664(13) -0.0101(11) 0.0473(10) -0.0109(12)
C06 0.0562(13) 0.055(2) 0.0686(17) -0.0048(14) 0.0422(12) -0.0059(14)

loop_
_atom_type_symbol
_atom_type_description
_atom_type_scat_dispersion_real
_atom_type_scat_dispersion_imag
_atom_type_scat_source
C C 0.0033 0.0016 'International Tables Vol C Tables 4.2.6.8 and 6.1.1.4'
H H 0.0000 0.0000 'International Tables Vol C Tables 4.2.6.8 and 6.1.1.4'
N N 0.0061 0.0033 'International Tables Vol C Tables 4.2.6.8 and 6.1.1.4'
O O 0.0106 0.0060 'International Tables Vol C Tables 4.2.6.8 and 6.1.1.4'
F F 0.0171 0.0103 'International Tables Vol C Tables 4.2.6.8 and 6.1.1.4'
Cu Cu 0.3201 1.2651 'International Tables Vol C Tables 4.2.6.8 and 6.1.1.4'

loop_
_geom_angle_atom_site_label_1
_geom_angle_atom_site_label_2
_geom_angle_atom_site_label_3
_geom_angle
_geom_angle_site_symmetry_1
_geom_angle_site_symmetry_3
O2 Cu1 O2 180.00(12) 5 .
O2 Cu1 O1 90.65(9) 5 .
O2 Cu1 O1 89.35(9) . .
O2 Cu1 O1 89.35(9) 5 5
O2 Cu1 O1 90.65(9) . 5
O1 Cu1 O1 180.00(11) . 5
O2 Cu1 O02 94.18(8) 5 .
O2 Cu1 O02 85.82(8) . .
O1 Cu1 O02 81.63(8) . .
O1 Cu1 O02 98.37(8) 5 .
O2 Cu1 O02 85.82(8) 5 5
O2 Cu1 O02 94.18(8) . 5
O1 Cu1 O02 98.37(8) . 5
O1 Cu1 O02 81.63(8) 5 5
O02 Cu1 O02 180.00(13) . 5
C2 O1 Cu1 123.7(2) . .
F2A C1 F1A 98.2(8) . .
F2A C1 F2 103.4(9) . .
F1A C1 F2 121.2(8) . .
F2A C1 F3A 113.5(9) . .
F1A C1 F3A 107.5(8) . .
F2 C1 F3A 15.0(7) . .
F2A C1 F1 8.0(9) . .
F1A C1 F1 96.3(6) . .
F2 C1 F1 97.9(5) . .
F3A C1 F1 106.9(6) . .
F2A C1 F3 114.3(8) . .
F1A C1 F3 16.3(6) . .
F2 C1 F3 112.2(6) . .
F3A C1 F3 97.4(6) . .
F1 C1 F3 111.9(4) . .
F2A C1 C2 108.8(8) . .
F1A C1 C2 114.8(7) . .
F2 C1 C2 108.6(5) . .
F3A C1 C2 113.2(5) . .
F1 C1 C2 116.5(5) . .
F3 C1 C2 109.3(5) . .
C1 F1A F2A 40.8(5) . .
C1 F2A F1A 40.9(6) . .
O1 C2 C3 128.6(4) . .
O1 C2 C1 112.7(3) . .
C3 C2 C1 118.8(3) . .
C2 C3 C4 122.1(3) . .
O2 C4 C3 128.3(3) . .
O2 C4 C5 113.2(3) . .
C3 C4 C5 118.5(3) . .
F6 C5 F6A 64.1(5) . .
F6 C5 F4 111.3(6) . .
F6A C5 F4 119.9(6) . .
F6 C5 F5A 125.7(6) . .
F6A C5 F5A 114.4(5) . .
F4 C5 F5A 17.6(5) . .
F6 C5 F4A 43.1(5) . .
F6A C5 F4A 106.2(6) . .
F4 C5 F4A 83.2(5) . .
F5A C5 F4A 100.7(5) . .
F6 C5 F5 107.3(6) . .
F6A C5 F5 43.6(5) . .
F4 C5 F5 99.7(5) . .
F5A C5 F5 85.2(5) . .
F4A C5 F5 146.6(6) . .
F6 C5 C4 116.2(5) . .
F6A C5 C4 116.7(4) . .
F4 C5 C4 117.1(6) . .
F5A C5 C4 111.5(5) . .
F4A C5 C4 105.4(4) . .
F5 C5 C4 102.8(4) . .
F6A F5 C5 52.7(4) . .
F4A F6 C5 86.5(7) . .
F4A F6 F6A 144.5(9) . .
C5 F6 F6A 60.3(5) . .
F6 F4A C5 50.4(5) . .
F5 F6A C5 83.7(6) . .
F5 F6A F6 138.6(8) . .
C5 F6A F6 55.6(4) . .
C4 O2 Cu1 126.3(2) . .
O4 Cu2 O4 180.0(2) 7 .
O4 Cu2 O3 87.59(8) 7 .
O4 Cu2 O3 92.41(8) . .
O4 Cu2 O3 92.41(8) 7 7
O4 Cu2 O3 87.59(8) . 7
O3 Cu2 O3 180.00(11) . 7
O4 Cu2 N4 85.71(9) 7 7
O4 Cu2 N4 94.29(9) . 7
O3 Cu2 N4 91.53(9) . 7
O3 Cu2 N4 88.47(9) 7 7
O4 Cu2 N4 94.29(9) 7 .
O4 Cu2 N4 85.71(9) . .
O3 Cu2 N4 88.47(9) . .
O3 Cu2 N4 91.53(9) 7 .
N4 Cu2 N4 180.00(11) 7 .
C7 O3 Cu2 123.93(19) . .
F9A C6 F7 43.0(5) . .
F9A C6 F8A 119.8(7) . .
F7 C6 F8A 131.2(6) . .
F9A C6 F8 125.8(6) . .
F7 C6 F8 119.5(5) . .
F8A C6 F8 20.3(6) . .
F9A C6 F9 61.2(4) . .
F7 C6 F9 103.9(6) . .
F8A C6 F9 77.8(6) . .
F8 C6 F9 96.8(4) . .
F9A C6 C7 119.2(5) . .
F7 C6 C7 113.8(4) . .
F8A C6 C7 112.5(5) . .
F8 C6 C7 114.2(4) . .
F9 C6 C7 105.1(3) . .
F9A C6 F7A 101.5(5) . .
F7 C6 F7A 60.9(5) . .
F8A C6 F7A 93.5(6) . .
F8 C6 F7A 73.5(4) . .
F9 C6 F7A 150.5(4) . .
C7 C6 F7A 104.2(4) . .
F9A F7 C6 65.2(6) . .
F9A F7 F7A 132.1(9) . .
C6 F7 F7A 71.7(5) . .
C6 F8 F7A 60.7(4) . .
F9A F9 C6 46.6(3) . .
F9A F9 F8A 82.6(4) . .
C6 F9 F8A 44.8(3) . .
F7 F7A C6 47.4(3) . .
F7 F7A F8 85.8(4) . .
C6 F7A F8 45.8(3) . .
C6 F8A F9 57.4(5) . .
F7 F9A C6 71.8(7) . .
F7 F9A F9 143.4(10) . .
C6 F9A F9 72.2(5) . .
O3 C7 C8 128.3(3) . .
O3 C7 C6 114.9(3) . .
C8 C7 C6 116.8(3) . .
C9 C8 C7 122.8(3) . .
O4 C9 C8 127.7(3) . .
O4 C9 C10 113.7(3) . .
C8 C9 C10 118.6(3) . .
F10A C10 F12A 107.2(9) . .
F10A C10 F11 127.4(6) . .
F12A C10 F11 62.8(7) . .
F10A C10 F10 36.5(8) . .
F12A C10 F10 135.0(7) . .
F11 C10 F10 112.5(7) . .
F10A C10 F11A 109.4(8) . .
F12A C10 F11A 101.1(9) . .
F11 C10 F11A 39.4(6) . .
F10 C10 F11A 79.4(8) . .
F10A C10 F12 71.3(7) . .
F12A C10 F12 40.5(7) . .
F11 C10 F12 99.3(5) . .
F10 C10 F12 106.6(7) . .
F11A C10 F12 130.8(6) . .
F10A C10 C9 115.9(5) . .
F12A C10 C9 109.3(6) . .
F11 C10 C9 115.9(5) . .
F10 C10 C9 111.7(4) . .
F11A C10 C9 112.7(5) . .
F12 C10 C9 109.8(5) . .
F10A F10 C10 68.4(10) . .
F10A F10 F11A 112.4(12) . .
C10 F10 F11A 52.6(5) . .
F11A F11 C10 75.2(9) . .
F11A F11 F12A 130.9(12) . .
C10 F11 F12A 57.7(6) . .
F12A F12 C10 59.3(9) . .
F12A F12 F10A 102.7(12) . .
C10 F12 F10A 48.0(4) . .
F10 F10A C10 75.0(9) . .
F10 F10A F12 133.3(13) . .
C10 F10A F12 60.7(6) . .
F11 F11A C10 65.4(7) . .
F11 F11A F10 106.8(10) . .
C10 F11A F10 48.0(5) . .
F12 F12A C10 80.2(11) . .
F12 F12A F11 131.6(16) . .
C10 F12A F11 59.5(7) . .
C9 O4 Cu2 124.17(19) . .
O01 N1 C03 126.0(3) . .
O01 N1 C01 121.7(3) . .
C03 N1 C01 111.4(3) . .
C012 C01 N1 110.1(3) . .
C012 C01 C011 111.1(3) . .
N1 C01 C011 105.5(3) . .
C012 C01 C02 115.7(3) . .
N1 C01 C02 99.5(2) . .
C011 C01 C02 113.8(3) . .
N2 C02 C021 110.9(2) . .
N2 C02 C022 105.6(3) . .
C021 C02 C022 110.9(3) . .
N2 C02 C01 99.8(2) . .
C021 C02 C01 115.4(3) . .
C022 C02 C01 113.3(3) . .
O02 N2 C03 125.2(3) . .
O02 N2 C02 121.3(2) . .
C03 N2 C02 112.3(2) . .
N2 O02 Cu1 126.60(18) . .
N2 C03 N1 108.2(3) . .
N2 C03 C04 125.8(2) . .
N1 C03 C04 126.0(3) . .
C05 C04 C06 104.2(3) . .
C05 C04 C03 127.0(3) . .
C06 C04 C03 128.8(3) . .
N3 C05 C04 107.2(3) . .
C05 N3 N4 112.5(2) . .
C05 N3 C31 127.5(3) . .
N4 N3 C31 119.9(3) . .
C32 C31 N3 118.4(5) . .
C31 C32 C33 72.1(7) . .
C06 N4 N3 104.7(3) . .
C06 N4 Cu2 121.66(19) . .
N3 N4 Cu2 133.6(2) . .
N4 C06 C04 111.5(3) . .

loop_
_geom_bond_atom_site_label_1
_geom_bond_atom_site_label_2
_geom_bond_distance
_geom_bond_site_symmetry_2
Cu1 O2 1.958(2) 5
Cu1 O2 1.958(2) .
Cu1 O1 2.046(2) .
Cu1 O1 2.046(2) 5
Cu1 O02 2.231(2) .
Cu1 O02 2.231(2) 5
O1 C2 1.237(4) .
C1 F2A 1.156(12) .
C1 F1A 1.158(8) .
C1 F2 1.246(7) .
C1 F3A 1.406(9) .
C1 F1 1.415(7) .
C1 F3 1.429(8) .
C1 C2 1.521(6) .
F1A F2A 1.750(16) .
C2 C3 1.371(6) .
C3 C4 1.379(6) .
C4 O2 1.241(4) .
C4 C5 1.533(6) .
C5 F6 1.135(7) .
C5 F6A 1.195(6) .
C5 F4 1.254(7) .
C5 F5A 1.331(7) .
C5 F4A 1.469(7) .
C5 F5 1.493(6) .
F5 F6A 1.036(10) .
F6 F4A 1.006(9) .
F6 F6A 1.237(8) .
Cu2 O4 1.9599(18) 7
Cu2 O4 1.9599(18) .
Cu2 O3 1.960(2) .
Cu2 O3 1.960(2) 7
Cu2 N4 2.440(3) 7
Cu2 N4 2.440(3) .
O3 C7 1.234(3) .
C6 F9A 1.141(7) .
C6 F7 1.193(6) .
C6 F8A 1.249(9) .
C6 F8 1.264(6) .
C6 F9 1.494(6) .
C6 C7 1.539(5) .
C6 F7A 1.538(7) .
F7 F9A 0.857(9) .
F7 F7A 1.415(10) .
F8 F7A 1.690(8) .
F9 F9A 1.374(8) .
F9 F8A 1.733(13) .
C7 C8 1.390(5) .
C8 C9 1.369(5) .
C9 O4 1.253(4) .
C9 C10 1.524(5) .
C10 F10A 1.193(9) .
C10 F12A 1.221(12) .
C10 F11 1.246(7) .
C10 F10 1.239(8) .
C10 F11A 1.325(9) .
C10 F12 1.400(8) .
F10 F10A 0.763(16) .
F10 F11A 1.639(14) .
F11 F11A 0.869(13) .
F11 F12A 1.285(15) .
F12 F12A 0.922(15) .
F12 F10A 1.520(14) .
O01 N1 1.266(3) .
N1 C03 1.341(4) .
N1 C01 1.513(5) .
C01 C012 1.510(5) .
C01 C011 1.527(5) .
C01 C02 1.543(4) .
C02 N2 1.500(4) .
C02 C021 1.519(5) .
C02 C022 1.532(5) .
N2 O02 1.303(3) .
N2 C03 1.329(4) .
C03 C04 1.430(5) .
C04 C05 1.380(4) .
C04 C06 1.413(4) .
C05 N3 1.324(5) .
N3 N4 1.362(3) .
N3 C31 1.416(5) .
C31 C32 1.353(8) .
C32 C33 1.516(14) .
N4 C06 1.316(4) .
